data_2007676
loop_
_publ_author_name
'White, Jonathan M.'
'Clark, Christopher I.'

_publ_section_title
;
 2-(4-Bromo-2-nitrophenyl)-1-(4-dimethylaminophenyl)-1-ethanone
;
_journal_issue 9
_journal_name_full 'Acta Crystallographica Section C'
_journal_page_first 1304
_journal_page_last 1306
_journal_paper_doi 10.1107/S0108270198003989
_journal_volume 54
_journal_year 1998
_chemical_formula_moiety 'C16 H15 Br N2 O3'
_chemical_formula_sum 'C16 H15 Br N2 O3'
_chemical_formula_weight 363.21
_chemical_name_systematic
;
 ?
;
_space_group_IT_number 19
_symmetry_cell_setting orthorhombic
_symmetry_space_group_name_Hall 'P 2ac 2ab'
_symmetry_space_group_name_H-M 'P 21 21 21'
_audit_creation_method SHELXL-97
_cell_angle_alpha 90.00
_cell_angle_beta 90.00
_cell_angle_gamma 90.00
_cell_formula_units_Z 4
_cell_length_a 7.9808(7)
_cell_length_b 11.7200(10)
_cell_length_c 16.4680(10)
_cell_measurement_reflns_used 25
_cell_measurement_temperature 293(2)
_cell_measurement_theta_max 30
_cell_measurement_theta_min 20
_cell_volume 1540.3(2)
_diffrn_ambient_temperature 293(2)
_diffrn_measured_fraction_theta_full 0.985
_diffrn_measured_fraction_theta_max 0.985
_diffrn_measurement_device_type 'Enraf-Nonius CAD4-Machs Diffractometer'
_diffrn_measurement_method \w/2\q
_diffrn_radiation_monochromator none
_diffrn_radiation_source 'Nickel Filtered'
_diffrn_radiation_type CuK\a
_diffrn_radiation_wavelength 1.5418
_diffrn_reflns_av_R_equivalents 0.0000
_diffrn_reflns_av_sigmaI/netI 0.0373
_diffrn_reflns_limit_h_max 9
_diffrn_reflns_limit_h_min 0
_diffrn_reflns_limit_k_max 14
_diffrn_reflns_limit_k_min 0
_diffrn_reflns_limit_l_max 20
_diffrn_reflns_limit_l_min 0
_diffrn_reflns_number 1796
_diffrn_reflns_theta_full 74.83
_diffrn_reflns_theta_max 74.83
_diffrn_reflns_theta_min 5.37
_diffrn_standards_decay_% 2
_diffrn_standards_interval_time 160
_diffrn_standards_number 3
_exptl_absorpt_coefficient_mu 3.767
_exptl_absorpt_correction_T_max 0.89
_exptl_absorpt_correction_T_min 0.59
_exptl_absorpt_correction_type 'Gaussian (Sheldrick, 1976)'
_exptl_crystal_colour tan
_exptl_crystal_density_diffrn 1.566
_exptl_crystal_density_meas ?
_exptl_crystal_density_method 'not measured'
_exptl_crystal_description plate
_exptl_crystal_F_000 736
_exptl_crystal_size_max 0.22
_exptl_crystal_size_mid 0.14
_exptl_crystal_size_min 0.028
_refine_diff_density_max 0.285
_refine_diff_density_min -0.397
_refine_ls_abs_structure_details 'Flack  (1983) parameter = -0.05(5)'
_refine_ls_extinction_coef 0.0002(2)
_refine_ls_extinction_method SHELXL97_(Sheldrick,_1997)
_refine_ls_goodness_of_fit_ref 1.037
_refine_ls_hydrogen_treatment H_atoms_riding(?)
_refine_ls_matrix_type full
_refine_ls_number_parameters 200
_refine_ls_number_reflns 1796
_refine_ls_number_restraints 0
_refine_ls_restrained_S_all 1.037
_refine_ls_R_factor_all 0.0768
_refine_ls_R_factor_gt 0.0482
_refine_ls_shift/su_max 0.000
_refine_ls_shift/su_mean 0.000
_refine_ls_structure_factor_coef Fsqd
_refine_ls_weighting_details 'w = 1/[\s^2^(Fo^2^)+(0.0671P)^2^+0.3777P] where P=(Fo^2^+2Fc^2^)/3'
_refine_ls_weighting_scheme calc
_refine_ls_wR_factor_ref 0.1296
_reflns_number_gt 1252
_reflns_number_total 1796
_reflns_threshold_expression >2sigma(I)
_cod_data_source_file ta1201.cif
_cod_data_source_block jmwcc1
_cod_depositor_comments
;
The following automatic conversions were performed:

'_exptl_crystal_density_meas' value 'not measured' was changed to '?'
- the value is perceived as not measured.

Automatic conversion script
Id: cif_fix_values 3008 2015-01-20 13:52:24Z robertas 

The following automatic conversions were performed:

'_refine_ls_weighting_scheme' value 'calc w =
1/[\s^2^(Fo^2^)+(0.0671P)^2^+0.3777P] where P=(Fo^2^+2Fc^2^)/3' was
changed to 'calc'. New tag '_refine_ls_weighting_details' was
created. The value of the new tag was set to 'w =
1/[\s^2^(Fo^2^)+(0.0671P)^2^+0.3777P] where P=(Fo^2^+2Fc^2^)/3'.

Automatic conversion script
Id: cif_fix_values 3143 2015-03-26 13:38:13Z robertas 
;
_cod_database_code 2007676

loop_
_symmetry_equiv_pos_as_xyz
'x, y, z'
'-x+1/2, -y, z+1/2'
'-x, y+1/2, -z+1/2'
'x+1/2, -y+1/2, -z'

loop_
_atom_site_label
_atom_site_fract_x
_atom_site_fract_y
_atom_site_fract_z
_atom_site_U_iso_or_equiv
_atom_site_adp_type
_atom_site_calc_flag
_atom_site_refinement_flags
_atom_site_occupancy
_atom_site_disorder_assembly
_atom_site_disorder_group
_atom_site_type_symbol
Br .04331(14) .08399(8) .10857(5) .0889(4) Uani d . 1 . . Br
O1 .2337(9) -.0976(5) .3914(4) .103(2) Uani d . 1 . . O
O2 .3386(8) .0446(5) .4545(3) .0923(19) Uani d . 1 . . O
O3 -.0721(9) .0430(4) .4932(3) .094(2) Uani d . 1 . . O
N1 .2502(9) .0056(6) .4032(4) .0697(17) Uani d . 1 . . N
N2 -.1123(8) .2062(5) .8600(3) .0616(16) Uani d . 1 . . N
C1 -.0303(8) .1513(5) .6123(4) .0504(14) Uani d . 1 . . C
C2 .0415(9) .2434(5) .6523(4) .0515(14) Uani d . 1 . . C
H2 .1076 .2944 .6233 .062 Uiso calc R 1 . . H
C3 .0168(9) .2605(5) .7338(4) .0557(17) Uani d . 1 . . C
H3 .0674 .3229 .7585 .067 Uiso calc R 1 . . H
C4 -.0808(9) .1882(5) .7805(4) .0516(16) Uani d . 1 . . C
C5 -.1518(9) .0937(6) .7398(4) .0567(16) Uani d . 1 . . C
H5 -.2163 .0415 .7687 .068 Uiso calc R 1 . . H
C6 -.1270(9) .0787(5) .6599(4) .0559(16) Uani d . 1 . . C
H6 -.1773 .0162 .6350 .067 Uiso calc R 1 . . H
C7 -.0131(9) .1292(6) .5249(4) .0604(19) Uani d . 1 . . C
C8 .0826(9) .2121(5) .4717(4) .0617(19) Uani d . 1 . . C
H8A .0342 .2875 .4782 .074 Uiso calc R 1 . . H
H8B .1976 .2157 .4905 .074 Uiso calc R 1 . . H
C9 .0825(9) .1821(5) .3833(4) .0556(17) Uani d . 1 . . C
C10 .1552(8) .0815(6) .3515(3) .0515(15) Uani d . 1 . . C
C11 .1456(9) .0523(6) .2704(4) .0583(18) Uani d . 1 . . C
H11 .1983 -.0129 .2508 .070 Uiso calc R 1 . . H
C12 .0554(11) .1227(6) .2194(4) .063(2) Uani d . 1 . . C
C13 -.0197(11) .2188(7) .2473(5) .071(2) Uani d . 1 . . C
H13 -.0794 .2654 .2119 .085 Uiso calc R 1 . . H
C14 -.0074(10) .2472(6) .3278(5) .070(2) Uani d . 1 . . C
H14 -.0614 .3127 .3460 .084 Uiso calc R 1 . . H
C15 -.2104(10) .1290(7) .9070(4) .070(2) Uani d . 1 . . C
H15A -.2184 .1566 .9618 .105 Uiso calc R 1 . . H
H15B -.1583 .0552 .9069 .105 Uiso calc R 1 . . H
H15C -.3206 .1233 .8840 .105 Uiso calc R 1 . . H
C16 -.0308(10) .3010(6) .9028(4) .072(2) Uani d . 1 . . C
H16A -.0666 .3018 .9584 .108 Uiso calc R 1 . . H
H16B -.0612 .3718 .8774 .108 Uiso calc R 1 . . H
H16C .0885 .2916 .9005 .108 Uiso calc R 1 . . H

loop_
_atom_site_aniso_label
_atom_site_aniso_U_11
_atom_site_aniso_U_22
_atom_site_aniso_U_33
_atom_site_aniso_U_12
_atom_site_aniso_U_13
_atom_site_aniso_U_23
Br .1165(8) .0975(6) .0526(4) -.0404(6) -.0064(5) .0036(5)
O1 .150(6) .066(4) .094(4) .035(4) -.016(5) -.006(4)
O2 .105(5) .098(4) .074(3) .009(4) -.030(4) .013(3)
O3 .150(6) .066(3) .064(3) -.054(4) .025(4) -.023(2)
N1 .083(5) .075(4) .051(3) .011(4) .001(4) .004(3)
N2 .072(4) .062(3) .052(3) -.005(3) .008(3) .000(3)
C1 .053(3) .040(3) .059(3) .000(3) .009(4) -.008(3)
C2 .049(4) .044(3) .061(3) -.006(3) .003(3) -.006(3)
C3 .067(5) .048(3) .052(3) -.011(3) -.002(3) -.006(3)
C4 .051(4) .046(3) .058(3) .005(3) -.002(3) -.001(3)
C5 .058(4) .045(3) .067(4) -.010(4) .012(3) .003(3)
C6 .059(4) .044(3) .065(4) -.009(3) .003(3) -.003(3)
C7 .065(5) .052(3) .065(4) -.006(3) .018(4) -.007(3)
C8 .066(5) .050(4) .069(4) -.009(4) .014(4) -.013(3)
C9 .068(5) .048(3) .051(3) -.003(3) .003(4) -.003(3)
C10 .053(4) .052(3) .049(3) -.003(4) -.002(3) .002(3)
C11 .067(5) .059(4) .049(3) -.010(4) .004(3) -.006(3)
C12 .071(5) .072(5) .046(3) -.027(4) -.005(4) .006(3)
C13 .080(6) .065(4) .067(4) .001(4) -.009(4) .016(4)
C14 .078(6) .052(4) .079(4) .009(4) .005(4) .010(4)
C15 .081(5) .074(5) .055(4) -.008(4) .005(4) .011(4)
C16 .085(5) .072(4) .058(4) -.003(5) -.001(4) -.011(3)

loop_
_atom_type_symbol
_atom_type_description
_atom_type_scat_dispersion_real
_atom_type_scat_dispersion_imag
_atom_type_scat_source
C C 0.0181 0.0091 'International Tables Vol C Tables 4.2.6.8 and 6.1.1.4'
H H 0.0000 0.0000 'International Tables Vol C Tables 4.2.6.8 and 6.1.1.4'
N N 0.0311 0.0180 'International Tables Vol C Tables 4.2.6.8 and 6.1.1.4'
Br Br -0.6763 1.2805 'International Tables Vol C Tables 4.2.6.8 and 6.1.1.4'
O O 0.0492 0.0322 'International Tables Vol C Tables 4.2.6.8 and 6.1.1.4'

loop_
_geom_angle_atom_site_label_1
_geom_angle_atom_site_label_2
_geom_angle_atom_site_label_3
_geom_angle
_geom_angle_publ_flag
O2 N1 O1 123.4(7) ?
O2 N1 C10 119.5(7) ?
O1 N1 C10 117.1(7) ?
C4 N2 C15 122.0(6) y
C4 N2 C16 120.1(6) y
C15 N2 C16 117.6(6) y
C2 C1 C6 116.0(6) y
C2 C1 C7 124.3(6) y
C6 C1 C7 119.7(5) y
C3 C2 C1 121.2(7) y
C3 C2 H2 119.4 ?
C1 C2 H2 119.4 ?
C2 C3 C4 122.4(6) y
C2 C3 H3 118.8 ?
C4 C3 H3 118.8 ?
N2 C4 C3 123.2(6) y
N2 C4 C5 120.5(6) y
C3 C4 C5 116.2(6) y
C6 C5 C4 120.6(6) y
C6 C5 H5 119.7 ?
C4 C5 H5 119.7 ?
C5 C6 C1 123.6(7) y
C5 C6 H6 118.2 ?
C1 C6 H6 118.2 ?
O3 C7 C1 121.6(6) y
O3 C7 C8 118.4(6) y
C1 C7 C8 120.0(6) y
C9 C8 C7 114.2(6) ?
C9 C8 H8A 108.7 ?
C7 C8 H8A 108.7 ?
C9 C8 H8B 108.7 ?
C7 C8 H8B 108.7 ?
H8A C8 H8B 107.6 ?
C14 C9 C10 115.2(6) ?
C14 C9 C8 120.7(6) ?
C10 C9 C8 123.8(6) ?
C11 C10 C9 122.8(6) ?
C11 C10 N1 116.5(6) ?
C9 C10 N1 120.7(5) ?
C10 C11 C12 118.0(7) ?
C10 C11 H11 121.0 ?
C12 C11 H11 121.0 ?
C13 C12 C11 121.4(7) ?
C13 C12 Br 120.4(6) ?
C11 C12 Br 118.2(6) ?
C12 C13 C14 119.9(7) ?
C12 C13 H13 120.1 ?
C14 C13 H13 120.1 ?
C13 C14 C9 122.6(7) ?
C13 C14 H14 118.7 ?
C9 C14 H14 118.7 ?
N2 C15 H15A 109.5 ?
N2 C15 H15B 109.5 ?
H15A C15 H15B 109.5 ?
N2 C15 H15C 109.5 ?
H15A C15 H15C 109.5 ?
H15B C15 H15C 109.5 ?
N2 C16 H16A 109.5 ?
N2 C16 H16B 109.5 ?
H16A C16 H16B 109.5 ?
N2 C16 H16C 109.5 ?
H16A C16 H16C 109.5 ?
H16B C16 H16C 109.5 ?

loop_
_geom_bond_atom_site_label_1
_geom_bond_atom_site_label_2
_geom_bond_site_symmetry_2
_geom_bond_distance
_geom_bond_publ_flag
Br C12 . 1.883(6) ?
O1 N1 . 1.233(9) ?
O2 N1 . 1.192(8) ?
O3 C7 . 1.230(8) y
N1 C10 . 1.445(9) ?
N2 C4 . 1.349(8) y
N2 C15 . 1.425(9) y
N2 C16 . 1.468(9) y
C1 C2 . 1.388(8) y
C1 C6 . 1.390(8) y
C1 C7 . 1.470(9) y
C2 C3 . 1.371(8) y
C2 H2 . .9300 ?
C3 C4 . 1.385(9) y
C3 H3 . .9300 ?
C4 C5 . 1.412(9) y
C5 C6 . 1.343(8) y
C5 H5 . .9300 ?
C6 H6 . .9300 ?
C7 C8 . 1.515(9) ?
C8 C9 . 1.497(8) ?
C8 H8A . .9700 ?
C8 H8B . .9700 ?
C9 C14 . 1.391(9) ?
C9 C10 . 1.414(9) ?
C10 C11 . 1.381(8) ?
C11 C12 . 1.381(10) ?
C11 H11 . .9300 ?
C12 C13 . 1.356(10) ?
C13 C14 . 1.370(10) ?
C13 H13 . .9300 ?
C14 H14 . .9300 ?
C15 H15A . .9600 ?
C15 H15B . .9600 ?
C15 H15C . .9600 ?
C16 H16A . .9600 ?
C16 H16B . .9600 ?
C16 H16C . .9600 ?

loop_
_geom_torsion_atom_site_label_1
_geom_torsion_atom_site_label_2
_geom_torsion_atom_site_label_3
_geom_torsion_atom_site_label_4
_geom_torsion
_geom_torsion_publ_flag
C6 C1 C2 C3 -0.1(10) ?
C7 C1 C2 C3 178.3(7) ?
C1 C2 C3 C4 -0.3(11) ?
C15 N2 C4 C3 -178.7(7) y
C16 N2 C4 C3 -5.1(10) y
C15 N2 C4 C5 3.1(11) y
C16 N2 C4 C5 176.7(6) y
C2 C3 C4 N2 -177.1(7) ?
C2 C3 C4 C5 1.1(10) ?
N2 C4 C5 C6 176.8(7) ?
C3 C4 C5 C6 -1.5(10) ?
C4 C5 C6 C1 1.1(11) ?
C2 C1 C6 C5 -0.2(10) ?
C7 C1 C6 C5 -178.8(7) ?
C2 C1 C7 O3 176.2(7) y
C6 C1 C7 O3 -5.4(12) y
C2 C1 C7 C8 -2.4(11) y
C6 C1 C7 C8 176.0(7) y
O3 C7 C8 C9 4.4(11) y
C1 C7 C8 C9 -177.0(7) y
C7 C8 C9 C14 109.6(8) ?
C7 C8 C9 C10 -63.2(9) y
C14 C9 C10 C11 3.2(10) ?
C8 C9 C10 C11 176.3(7) ?
C14 C9 C10 N1 -179.3(7) ?
C8 C9 C10 N1 -6.2(10) ?
O2 N1 C10 C11 139.7(7) y
O1 N1 C10 C11 -40.7(10) y
O2 N1 C10 C9 -38.0(10) y
O1 N1 C10 C9 141.6(8) y
C9 C10 C11 C12 -2.5(10) ?
N1 C10 C11 C12 179.8(6) ?
C10 C11 C12 C13 1.1(11) ?
C10 C11 C12 Br 179.5(5) ?
C11 C12 C13 C14 -0.4(12) ?
Br C12 C13 C14 -178.8(6) ?
C12 C13 C14 C9 1.1(13) ?
C10 C9 C14 C13 -2.4(11) ?
C8 C9 C14 C13 -175.8(7) ?

loop_
_cod_related_entry_id
_cod_related_entry_database
_cod_related_entry_code
1 ChemSpider 19311030
